data_7710342
loop_
_publ_author_name
'Lv, Xinjie'
'Zhao, Xiao-li'
'Zhao, Qixin'
'Zheng, Qi'
'Xuan, Weimin'

_publ_section_title
;
 Cerium-Oxo clusters for photocatalytic aerobic oxygenation of sulfides to
 sulfoxides
;
_journal_name_full 'Dalton Transactions'
_journal_paper_doi 10.1039/D2DT00856D
_journal_year 2022
_chemical_formula_moiety 'C144 H104 Ce16 N24 O75, 20[C5H5N], 30[C2H3N], 60[H2O]'
_chemical_formula_sum 'C304 H414 Ce16 N74 O135'
_chemical_formula_weight 9506.99
_space_group_crystal_system cubic
_space_group_IT_number 215
_space_group_name_Hall 'P -4 2 3'
_space_group_name_H-M_alt 'P -4 3 m'
_atom_sites_solution_hydrogens mixed
_audit_creation_date 2022-05-22
_audit_creation_method
;
Olex2 1.5
(compiled 2022.04.07 svn.rca3783a0 for OlexSys, GUI svn.r6498)
;
_audit_update_record
;
2022-05-22 deposited with the CCDC.	2022-05-24 downloaded from the CCDC.
;
_cell_angle_alpha 90
_cell_angle_beta 90
_cell_angle_gamma 90
_cell_formula_units_Z 1
_cell_length_a 18.9003(8)
_cell_length_b 18.9003(8)
_cell_length_c 18.9003(8)
_cell_measurement_reflns_used 9830
_cell_measurement_temperature 150.15
_cell_measurement_theta_max 24.73
_cell_measurement_theta_min 2.27
_cell_volume 6751.6(5)
_computing_cell_refinement 'SAINT V8.40A (Bruker, 2019)'
_computing_data_collection HKL3000
_computing_data_reduction 'SAINT V8.40A (Bruker, 2019)'
_computing_molecular_graphics 'Olex2 1.5 (Dolomanov et al., 2009)'
_computing_publication_material 'Olex2 1.5 (Dolomanov et al., 2009)'
_computing_structure_refinement 'SHELXL 2018/3 (Sheldrick, 2015)'
_computing_structure_solution 'SHELXT 2018/2 (Sheldrick, 2018)'
_diffrn_ambient_temperature 150.15
_diffrn_measured_fraction_theta_full 0.995
_diffrn_measured_fraction_theta_max 0.995
_diffrn_measurement_device_type
;
Shanghai Synchrotron Radiation Facility, beam line station 
BL17B, Bruker/ARINAX MD2 equipped with a MarCCD-300 detector
;
_diffrn_measurement_method 'omega scans'
_diffrn_radiation_type synchrotron
_diffrn_radiation_wavelength 0.67011
_diffrn_reflns_av_R_equivalents 0.0808
_diffrn_reflns_av_unetI/netI 0.0204
_diffrn_reflns_Laue_measured_fraction_full 0.995
_diffrn_reflns_Laue_measured_fraction_max 0.995
_diffrn_reflns_limit_h_max 23
_diffrn_reflns_limit_h_min -23
_diffrn_reflns_limit_k_max 23
_diffrn_reflns_limit_k_min -23
_diffrn_reflns_limit_l_max 23
_diffrn_reflns_limit_l_min -23
_diffrn_reflns_number 86270
_diffrn_reflns_point_group_measured_fraction_full 0.997
_diffrn_reflns_point_group_measured_fraction_max 0.997
_diffrn_reflns_theta_full 23.707
_diffrn_reflns_theta_max 24.756
_diffrn_reflns_theta_min 1.760
_diffrn_source synchrotron
_exptl_absorpt_coefficient_mu 2.383
_exptl_absorpt_correction_T_max 0.7451
_exptl_absorpt_correction_T_min 0.4304
_exptl_absorpt_correction_type multi-scan
_exptl_absorpt_process_details
;
SADABS-2016/2 (Bruker,2016/2) was used for absorption correction.
wR2(int) was 0.1869 before and 0.0831 after correction.
The Ratio of minimum to maximum transmission is 0.5776.
The \l/2 correction factor is Not present.
;
_exptl_crystal_colour 'clear light yellow'
_exptl_crystal_density_diffrn 2.338
_exptl_crystal_description block
_exptl_crystal_F_000 4764
_exptl_crystal_size_max 0.15
_exptl_crystal_size_mid 0.13
_exptl_crystal_size_min 0.11
_refine_diff_density_max 1.624
_refine_diff_density_min -0.577
_refine_diff_density_rms 0.131
_refine_ls_abs_structure_details
;
 Refined as an inversion twin.
;
_refine_ls_abs_structure_Flack 0.43(7)
_refine_ls_extinction_method none
_refine_ls_goodness_of_fit_ref 1.064
_refine_ls_hydrogen_treatment constr
_refine_ls_matrix_type full
_refine_ls_number_parameters 166
_refine_ls_number_reflns 2625
_refine_ls_number_restraints 342
_refine_ls_restrained_S_all 1.102
_refine_ls_R_factor_all 0.0407
_refine_ls_R_factor_gt 0.0397
_refine_ls_shift/su_max 0.001
_refine_ls_shift/su_mean 0.000
_refine_ls_structure_factor_coef Fsqd
_refine_ls_weighting_details 'w=1/[\s^2^(Fo^2^)+(0.0696P)^2^+21.6207P] where P=(Fo^2^+2Fc^2^)/3'
_refine_ls_weighting_scheme calc
_refine_ls_wR_factor_gt 0.1155
_refine_ls_wR_factor_ref 0.1163
_reflns_Friedel_coverage 0.837
_reflns_Friedel_fraction_full 0.999
_reflns_Friedel_fraction_max 0.999
_reflns_number_gt 2534
_reflns_number_total 2625
_reflns_threshold_expression 'I > 2\s(I)'
_cod_data_source_file d2dt00856d2.cif
_cod_data_source_block p-43m
_cod_original_cell_volume 6751.6(9)
_cod_database_code 7710342
_shelx_shelxl_version_number 2018/3
_shelx_space_group_comment
;
The symmetry employed for this shelxl refinement is uniquely defined
by the following loop, which should always be used as a source of
symmetry information in preference to the above space-group names.
They are only intended as comments.
;
_shelx_estimated_absorpt_t_max 0.779
_shelx_estimated_absorpt_t_min 0.716
_olex2_refinement_description
;
1. Twinned data refinement
 Scales: 0.57(7)
 0.43(7)
2. Fixed Uiso
 At 1.2 times of:
  All C(H) groups
 At 1.5 times of:
  All O(H,H) groups
3. Restrained distances
 C8-C9 = C9-C10 = C10_$1-C9_$1 = C9_$1-C8
 1.39 with sigma of 0.005
 C10-N2 = N2-C10_$1
 1.34 with sigma of 0.005
 C1-C2
 1.5 with sigma of 0.02
 C8-C7
 1.51 with sigma of 0.02
 O9-C7 = O8-C7
 1.25 with sigma of 0.02
 O6-C1
 1.25 with sigma of 0.02
4. Restrained planarity
 O9, C8, C9, C10, N2, C10_$1, C9_$1
 with sigma of 0.1
 C7, C8, C9, C10, N2, C12, C11
 with sigma of 0.1
5. Uiso/Uaniso restraints and constraints
All non-hydrogen atoms have similar U: within 2A with sigma of 0.01 and sigma
for terminal atoms of 0.02 within 2A
Uanis(O9) \\sim Ueq, Uanis(N2) \\sim Ueq, Uanis(C10) \\sim Ueq, Uanis(N2) \\sim
Ueq, Uanis(O7) \\sim Ueq: with sigma of 0.01 and sigma for terminal atoms of
0.02
6. Rigid body (RIGU) restrains
 All non-hydrogen atoms
 with sigma for 1-2 distances of 0.002 and sigma for 1-3 distances of 0.002
7. Others
 Fixed Sof: H3B(0.16667) H3A(0.16667) O6(0.5) O7(0.5) O8(0.5) C1(0.5) C2(0.5)
 C3(0.5) H3(0.5) C4(0.5) H4(0.5) N1(0.5) C5(0.5) H5(0.5) C6(0.5) H6(0.5)
 O9(0.5) N2(0.5) C10(0.5) H10(0.5) C9(0.5) H9(0.5) C12(0.5) H12(0.5) C11(0.5)
 H11(0.5) C7(0.5)
8.a Riding coordinates:
 O3(H3B,H3A)
8.b Aromatic/amide H refined with riding coordinates:
 C3(H3), C4(H4), C5(H5), C6(H6), C10(H10), C9(H9), C12(H12), C11(H11)
8.c Fitted hexagon refined as free rotating group:
 C2(C3,C4,N1,C5,C6), N2(C10,C9,C8,C12,C11)
;
_smtbx_masks_special_details
;
A solvent mask was calculated and 2034 electrons were 
found in a volume of 2411\%A^3^ in 1 void per unit cell. 
This is consistent with the presence of 
20[C5H5N], 30[C2H3N], 60[H2O] per Unit Cell 
which account for 2100 electrons 
per unit cell.
;
_smtbx_masks_void_probe_radius 1.2
_smtbx_masks_void_truncation_radius 1.2
_platon_squeeze_void_probe_radius 1.20
_olex2_submission_special_instructions 'No special instructions were received'

loop_
_space_group_symop_operation_xyz
'x, y, z'
'-x, -y, z'
'-x, y, -z'
'x, -y, -z'
'z, x, y'
'z, -x, -y'
'-z, -x, y'
'-z, x, -y'
'y, z, x'
'-y, z, -x'
'y, -z, -x'
'-y, -z, x'
'y, x, z'
'-y, -x, z'
'y, -x, -z'
'-y, x, -z'
'x, z, y'
'-x, z, -y'
'-x, -z, y'
'x, -z, -y'
'z, y, x'
'z, -y, -x'
'-z, y, -x'
'-z, -y, x'

loop_
_atom_site_label
_atom_site_type_symbol
_atom_site_fract_x
_atom_site_fract_y
_atom_site_fract_z
_atom_site_U_iso_or_equiv
_atom_site_adp_type
_atom_site_occupancy
_atom_site_site_symmetry_order
_atom_site_calc_flag
_atom_site_refinement_flags_posn
_atom_site_refinement_flags_adp
_atom_site_refinement_flags_occupancy
_atom_site_disorder_assembly
_atom_site_disorder_group
Ce1 Ce 0.42821(3) 0.42821(3) 0.57179(3) 0.0176(3) Uani 1 6 d S T P . .
Ce2 Ce 0.42840(2) 0.57160(2) 0.71320(3) 0.0233(2) Uani 1 2 d S T P . .
O2 O 0.3583(4) 0.3583(4) 0.5013(5) 0.042(3) Uani 1 2 d S T P . .
O3 O 0.3516(5) 0.3516(5) 0.6484(5) 0.055(5) Uani 1 6 d S T P . .
H3B H 0.350222 0.350220 0.693680 0.083 Uiso 0.3333 2 d R U P A .
H3A H 0.321172 0.321170 0.635610 0.083 Uiso 0.3333 2 d R U P . .
O4 O 0.500000 0.500000 0.6411(7) 0.040(4) Uani 1 4 d S T P A .
O5 O 0.3618(7) 0.6382(7) 0.6382(7) 0.057(5) Uani 1 6 d S T P . .
O6 O 0.553(2) 0.555(2) 0.7681(4) 0.0305(19) Uani 0.5 1 d D U P A -1
O7 O 0.5764(8) 0.4692(8) 0.8418(6) 0.042(3) Uani 0.5 1 d . U P A -1
O8 O 0.4231(13) 0.6855(12) 0.7662(16) 0.046(4) Uani 0.5 1 d D U P A -1
C1 C 0.5716(11) 0.5347(10) 0.8275(8) 0.039(3) Uani 0.5 1 d D U P A -1
C2 C 0.5845(9) 0.5889(7) 0.8868(5) 0.046(3) Uani 0.5 1 d DG U P A -1
C3 C 0.6040(9) 0.5673(6) 0.9544(6) 0.056(4) Uani 0.5 1 d G U P A -1
H3 H 0.605247 0.518364 0.965733 0.067 Uiso 0.5 1 calc R U P A -1
C4 C 0.6216(9) 0.6174(7) 1.0053(5) 0.069(4) Uani 0.5 1 d G U P A -1
H4 H 0.634949 0.602615 1.051452 0.083 Uiso 0.5 1 calc R U P A -1
N1 N 0.6198(10) 0.6890(7) 0.9886(6) 0.075(4) Uani 0.5 1 d G U P A -1
C5 C 0.6003(10) 0.7105(6) 0.9211(8) 0.072(4) Uani 0.5 1 d G U P A -1
H5 H 0.599083 0.759477 0.909703 0.086 Uiso 0.5 1 calc R U P A -1
C6 C 0.5827(10) 0.6605(8) 0.8702(6) 0.060(4) Uani 0.5 1 d G U P A -1
H6 H 0.569382 0.675227 0.823983 0.072 Uiso 0.5 1 calc R U P A -1
O9 O 0.4435(12) 0.7722(14) 0.6871(14) 0.051(5) Uani 0.5 1 d D U P A -1
N2 N 0.4388(10) 0.9074(5) 0.9045(5) 0.114(5) Uani 0.5 1 d DG U P A -1
C10 C 0.4086(10) 0.8429(5) 0.9231(4) 0.102(6) Uani 0.5 1 d DG U P A -1
H10 H 0.394094 0.834678 0.970486 0.122 Uiso 0.5 1 calc R U P A -1
C9 C 0.3996(10) 0.7906(5) 0.8722(5) 0.099(5) Uani 0.5 1 d DG U P A -1
H9 H 0.378998 0.746502 0.884898 0.119 Uiso 0.5 1 calc R U P A -1
C8 C 0.4209(8) 0.8026(5) 0.8029(5) 0.092(4) Uani 0.5 1 d DG U P A -1
C12 C 0.4510(9) 0.8671(7) 0.7843(6) 0.100(5) Uani 0.5 1 d G U P A -1
H12 H 0.465556 0.875320 0.736917 0.120 Uiso 0.5 1 calc R U P A -1
C11 C 0.4600(11) 0.9194(7) 0.8352(7) 0.108(6) Uani 0.5 1 d G U P A -1
H11 H 0.480652 0.963497 0.822504 0.130 Uiso 0.5 1 calc R U P A -1
O1 O 0.500000 0.500000 0.500000 0.027(5) Uani 1 24 d S T P . .
C7 C 0.4206(10) 0.7512(13) 0.7447(13) 0.068(4) Uani 0.5 1 d D U P A -1

loop_
_atom_site_aniso_label
_atom_site_aniso_U_11
_atom_site_aniso_U_22
_atom_site_aniso_U_33
_atom_site_aniso_U_23
_atom_site_aniso_U_13
_atom_site_aniso_U_12
Ce1 0.0176(3) 0.0176(3) 0.0176(3) 0.0006(2) 0.0006(2) -0.0006(2)
Ce2 0.0230(3) 0.0230(3) 0.0239(3) -0.00042(17) 0.00042(17) -0.0007(3)
O2 0.038(3) 0.038(3) 0.051(5) -0.022(4) -0.022(4) 0.020(4)
O3 0.055(5) 0.055(5) 0.055(5) 0.015(4) 0.015(4) -0.015(4)
O4 0.046(5) 0.046(5) 0.027(5) 0.000 0.000 -0.024(6)
O5 0.057(5) 0.057(5) 0.057(5) 0.039(6) -0.039(6) -0.039(6)
O6 0.027(8) 0.046(10) 0.019(3) -0.006(5) 0.008(5) -0.009(4)
O7 0.063(8) 0.054(5) 0.008(5) -0.011(4) -0.004(5) -0.008(5)
O8 0.052(10) 0.038(6) 0.049(9) -0.015(5) 0.008(7) -0.011(6)
C1 0.043(7) 0.052(5) 0.021(4) -0.007(4) 0.002(5) -0.006(6)
C2 0.061(9) 0.052(6) 0.026(4) -0.013(5) 0.004(6) -0.001(6)
C3 0.078(10) 0.063(8) 0.027(5) -0.015(6) -0.001(6) -0.001(8)
C4 0.104(12) 0.067(8) 0.035(6) -0.018(7) -0.004(8) -0.009(8)
N1 0.113(12) 0.065(8) 0.047(7) -0.017(7) -0.007(8) -0.011(8)
C5 0.106(12) 0.058(8) 0.052(8) -0.017(7) -0.013(8) -0.014(9)
C6 0.086(11) 0.052(7) 0.041(7) -0.013(6) -0.007(8) -0.008(7)
O9 0.054(13) 0.031(8) 0.067(8) -0.014(5) 0.016(8) -0.019(9)
N2 0.151(10) 0.092(8) 0.098(9) -0.028(7) 0.009(9) 0.001(8)
C10 0.133(11) 0.090(9) 0.083(8) -0.028(7) 0.006(9) 0.005(8)
C9 0.144(13) 0.081(9) 0.073(9) -0.020(7) 0.012(9) 0.004(10)
C8 0.145(11) 0.056(7) 0.076(8) -0.022(6) 0.013(9) -0.002(8)
C12 0.155(13) 0.055(8) 0.089(10) -0.022(7) 0.012(11) -0.004(9)
C11 0.158(13) 0.071(9) 0.095(10) -0.032(8) 0.004(10) -0.004(10)
O1 0.027(5) 0.027(5) 0.027(5) 0.000 0.000 0.000
C7 0.096(10) 0.042(7) 0.067(8) -0.009(5) 0.027(7) -0.003(7)

loop_
_atom_type_symbol
_atom_type_description
_atom_type_scat_dispersion_real
_atom_type_scat_dispersion_imag
_atom_type_scat_source
C C 0.0029 0.0014 'International Tables Vol C Tables 4.2.6.8 and 6.1.1.4'
H H 0.0000 0.0000 'International Tables Vol C Tables 4.2.6.8 and 6.1.1.4'
Ce Ce -0.1772 2.4697 'International Tables Vol C Tables 4.2.6.8 and 6.1.1.4'
N N 0.0056 0.0028 'International Tables Vol C Tables 4.2.6.8 and 6.1.1.4'
O O 0.0101 0.0054 'International Tables Vol C Tables 4.2.6.8 and 6.1.1.4'

loop_
_geom_angle_atom_site_label_1
_geom_angle_atom_site_label_2
_geom_angle_atom_site_label_3
_geom_angle
_geom_angle_site_symmetry_1
_geom_angle_site_symmetry_3
_geom_angle_publ_flag
Ce2 Ce1 Ce2 60.372(18) . 2_665 ?
Ce2 Ce1 Ce2 120.0 2_665 12_665 ?
Ce2 Ce1 Ce2 179.20(3) . 12_665 ?
Ce2 Ce1 Ce2 120.0 . 8_656 ?
Ce2 Ce1 Ce2 59.625(18) 12_665 8_656 ?
Ce2 Ce1 Ce2 179.20(3) 2_665 8_656 ?
O2 Ce1 Ce2 144.91(14) . . ?
O2 Ce1 Ce2 35.19(15) 8_656 2_665 ?
O2 Ce1 Ce2 90.293(10) 11_566 8_656 ?
O2 Ce1 Ce2 35.19(15) 11_566 . ?
O2 Ce1 Ce2 90.293(10) 11_566 2_665 ?
O2 Ce1 Ce2 90.293(10) 8_656 . ?
O2 Ce1 Ce2 144.91(15) 8_656 8_656 ?
O2 Ce1 Ce2 90.293(10) 8_656 12_665 ?
O2 Ce1 Ce2 144.91(14) . 2_665 ?
O2 Ce1 Ce2 35.19(15) . 12_665 ?
O2 Ce1 Ce2 144.91(15) 11_566 12_665 ?
O2 Ce1 Ce2 35.19(15) . 8_656 ?
O2 Ce1 O2 109.7(3) . 11_566 ?
O2 Ce1 O2 109.7(3) . 8_656 ?
O2 Ce1 O2 109.7(3) 11_566 8_656 ?
O2 Ce1 O3 70.8(3) . . ?
O2 Ce1 O3 70.8(3) 8_656 . ?
O2 Ce1 O3 70.8(3) 11_566 . ?
O2 Ce1 O4 70.9(2) 11_566 7_665 ?
O2 Ce1 O4 70.9(2) . 7_665 ?
O2 Ce1 O4 70.9(2) . 11_566 ?
O2 Ce1 O4 178.8(4) 8_656 7_665 ?
O2 Ce1 O4 178.8(4) 11_566 11_566 ?
O2 Ce1 O4 70.9(2) 11_566 . ?
O2 Ce1 O4 70.9(2) 8_656 11_566 ?
O2 Ce1 O4 178.8(4) . . ?
O2 Ce1 O4 70.9(2) 8_656 . ?
O2 Ce1 O1 109.2(3) 11_566 . ?
O2 Ce1 O1 109.2(3) . . ?
O2 Ce1 O1 109.2(3) 8_656 . ?
O3 Ce1 Ce2 90.355(15) . 8_656 ?
O3 Ce1 Ce2 90.355(15) . . ?
O3 Ce1 Ce2 90.355(15) . 12_665 ?
O3 Ce1 Ce2 90.355(15) . 2_665 ?
O4 Ce1 Ce2 144.18(14) . 12_665 ?
O4 Ce1 Ce2 89.701(10) 11_566 2_665 ?
O4 Ce1 Ce2 35.69(13) 7_665 8_656 ?
O4 Ce1 Ce2 89.701(10) 7_665 12_665 ?
O4 Ce1 Ce2 144.18(14) 11_566 . ?
O4 Ce1 Ce2 35.69(13) 11_566 12_665 ?
O4 Ce1 Ce2 89.701(10) 11_566 8_656 ?
O4 Ce1 Ce2 35.69(13) . . ?
O4 Ce1 Ce2 89.701(10) 7_665 . ?
O4 Ce1 Ce2 35.69(13) . 2_665 ?
O4 Ce1 Ce2 144.18(14) . 8_656 ?
O4 Ce1 Ce2 144.18(14) 7_665 2_665 ?
O4 Ce1 O3 110.4(3) . . ?
O4 Ce1 O3 110.4(3) 7_665 . ?
O4 Ce1 O3 110.4(3) 11_566 . ?
O4 Ce1 O4 108.5(3) . 7_665 ?
O4 Ce1 O4 108.5(3) 7_665 11_566 ?
O4 Ce1 O4 108.5(3) . 11_566 ?
O4 Ce1 O1 69.6(3) . . ?
O4 Ce1 O1 69.6(3) 11_566 . ?
O4 Ce1 O1 69.6(3) 7_665 . ?
O1 Ce1 Ce2 89.645(15) . 8_656 ?
O1 Ce1 Ce2 89.645(15) . 2_665 ?
O1 Ce1 Ce2 89.645(15) . 12_665 ?
O1 Ce1 Ce2 89.645(15) . . ?
O1 Ce1 O3 180.00(19) . . ?
Ce1 Ce2 Ce1 60.55(3) . 2_665 ?
Ce1 Ce2 Ce2 59.815(9) 2_665 2_665 ?
Ce1 Ce2 Ce2 59.815(9) . 2_665 ?
Ce2 Ce2 Ce1 60.188(9) 7_665 . ?
Ce2 Ce2 Ce1 60.188(9) 10_656 2_665 ?
Ce2 Ce2 Ce1 90.399(14) 10_656 . ?
Ce2 Ce2 Ce1 90.400(14) 7_665 2_665 ?
Ce2 Ce2 Ce2 120.0 7_665 2_665 ?
Ce2 Ce2 Ce2 120.0 10_656 2_665 ?
Ce2 Ce2 Ce2 60.0 7_665 10_656 ?
O2 Ce2 Ce1 89.9(3) 11_566 2_665 ?
O2 Ce2 Ce1 34.4(2) 11_566 . ?
O2 Ce2 Ce1 34.4(2) 6_566 2_665 ?
O2 Ce2 Ce1 89.9(3) 6_566 . ?
O2 Ce2 Ce2 90.4(3) 6_566 7_665 ?
O2 Ce2 Ce2 90.4(3) 11_566 10_656 ?
O2 Ce2 Ce2 36.1(2) 11_566 7_665 ?
O2 Ce2 Ce2 89.08(18) 11_566 2_665 ?
O2 Ce2 Ce2 89.08(18) 6_566 2_665 ?
O2 Ce2 Ce2 36.1(2) 6_566 10_656 ?
O2 Ce2 O2 109.4(6) 11_566 6_566 ?
O2 Ce2 O4 69.6(2) 6_566 . ?
O2 Ce2 O4 69.6(2) 11_566 . ?
O2 Ce2 O6 132.4(9) 11_566 . ?
O2 Ce2 O6 76.5(4) 6_566 . ?
O2 Ce2 O8 75.9(7) 6_566 . ?
O2 Ce2 O8 138.8(6) 11_566 . ?
O4 Ce2 Ce1 35.22(12) . . ?
O4 Ce2 Ce1 35.22(12) . 2_665 ?
O4 Ce2 Ce2 89.8(2) . 7_665 ?
O4 Ce2 Ce2 35.5(2) . 2_665 ?
O4 Ce2 Ce2 89.8(2) . 10_656 ?
O4 Ce2 O6 68.9(8) . . ?
O4 Ce2 O8 142.2(7) . . ?
O5 Ce2 Ce1 87.5(5) . 2_665 ?
O5 Ce2 Ce1 87.5(5) . . ?
O5 Ce2 Ce2 33.7(3) . 10_656 ?
O5 Ce2 Ce2 33.7(3) . 7_665 ?
O5 Ce2 Ce2 141.5(6) . 2_665 ?
O5 Ce2 O2 69.7(4) . 6_566 ?
O5 Ce2 O2 69.7(4) . 11_566 ?
O5 Ce2 O4 106.0(7) . . ?
O5 Ce2 O6 145.0(5) . . ?
O5 Ce2 O8 74.8(8) . . ?
O6 Ce2 Ce1 68.6(3) . 2_665 ?
O6 Ce2 Ce1 101.3(8) . . ?
O6 Ce2 Ce2 111.7(4) . 10_656 ?
O6 Ce2 Ce2 157.7(5) . 7_665 ?
O6 Ce2 Ce2 43.3(9) . 2_665 ?
O8 Ce2 Ce1 109.0(7) . 2_665 ?
O8 Ce2 Ce1 160.2(7) . . ?
O8 Ce2 Ce2 105.6(6) . 7_665 ?
O8 Ce2 Ce2 70.0(7) . 10_656 ?
O8 Ce2 Ce2 132.1(6) . 2_665 ?
O8 Ce2 O6 88.8(11) . . ?
Ce1 O2 Ce2 110.4(3) . 8_656 ?
Ce1 O2 Ce2 110.4(3) . 12_665 ?
Ce2 O2 Ce2 107.9(4) 12_665 8_656 ?
Ce1 O3 H3B 127.700(2) . 11_566 ?
Ce1 O3 H3B 127.7 . . ?
Ce1 O3 H3B 127.700(1) . 8_656 ?
Ce1 O3 H3A 128.156(2) . 11_566 ?
Ce1 O3 H3A 128.2 . . ?
Ce1 O3 H3A 128.156(5) . 8_656 ?
H3B O3 H3B 86.5 . 11_566 ?
H3B O3 H3B 86.5 8_656 11_566 ?
H3B O3 H3B 86.5 . 8_656 ?
H3B O3 H3A 46.5 . 11_566 ?
H3B O3 H3A 46.5 11_566 8_656 ?
H3B O3 H3A 104.1 . . ?
H3B O3 H3A 46.5 8_656 11_566 ?
H3B O3 H3A 46.5 . 8_656 ?
H3B O3 H3A 104.1 8_656 8_656 ?
H3B O3 H3A 104.1 11_566 11_566 ?
H3A O3 H3B 46.5 . 11_566 ?
H3A O3 H3B 46.5 . 8_656 ?
H3A O3 H3A 85.8 . 11_566 ?
H3A O3 H3A 85.8 . 8_656 ?
H3A O3 H3A 85.8 8_656 11_566 ?
Ce1 O4 Ce1 111.4(5) . 2_665 ?
Ce1 O4 Ce2 109.088(16) 2_665 . ?
Ce1 O4 Ce2 109.089(16) . . ?
Ce1 O4 Ce2 109.088(16) 2_665 2_665 ?
Ce1 O4 Ce2 109.089(16) . 2_665 ?
Ce2 O4 Ce2 109.1(5) . 2_665 ?
Ce2 O5 Ce2 112.5(5) 7_665 10_656 ?
Ce2 O5 Ce2 112.5(5) 7_665 . ?
Ce2 O5 Ce2 112.5(5) 10_656 . ?
C1 O6 Ce2 131.5(17) . . ?
C7 O8 Ce2 137(2) . . ?
O6 C1 O7 121(2) . . ?
O6 C1 C2 120(2) . . ?
O7 C1 C2 118.8(14) . . ?
C3 C2 C1 121.1(11) . . ?
C3 C2 C6 120.0 . . ?
C6 C2 C1 118.7(11) . . ?
C2 C3 H3 120.0 . . ?
C2 C3 C4 120.0 . . ?
C4 C3 H3 120.0 . . ?
C3 C4 H4 120.0 . . ?
N1 C4 C3 120.0 . . ?
N1 C4 H4 120.0 . . ?
C4 N1 C5 120.0 . . ?
N1 C5 H5 120.0 . . ?
C6 C5 N1 120.0 . . ?
C6 C5 H5 120.0 . . ?
C2 C6 H6 120.0 . . ?
C5 C6 C2 120.0 . . ?
C5 C6 H6 120.0 . . ?
C10 N2 C11 120.0 . . ?
N2 C10 H10 120.0 . . ?
C9 C10 N2 120.0 . . ?
C9 C10 H10 120.0 . . ?
C10 C9 H9 120.0 . . ?
C10 C9 C8 120.0 . . ?
C8 C9 H9 120.0 . . ?
C9 C8 C7 126.6(14) . . ?
C12 C8 C9 120.0 . . ?
C12 C8 C7 113.2(14) . . ?
C8 C12 H12 120.0 . . ?
C11 C12 C8 120.0 . . ?
C11 C12 H12 120.0 . . ?
N2 C11 H11 120.0 . . ?
C12 C11 N2 120.0 . . ?
C12 C11 H11 120.0 . . ?
Ce1 O1 Ce1 109.5 . 2_665 ?
Ce1 O1 Ce1 109.5 4_566 3_656 ?
Ce1 O1 Ce1 109.471(1) . 3_656 ?
Ce1 O1 Ce1 109.5 . 4_566 ?
Ce1 O1 Ce1 109.5 2_665 4_566 ?
Ce1 O1 Ce1 109.5 2_665 3_656 ?
O8 C7 C8 113(2) . . ?
O9 C7 O8 124.5(15) . . ?
O9 C7 C8 116(2) . . ?

loop_
_geom_bond_atom_site_label_1
_geom_bond_atom_site_label_2
_geom_bond_distance
_geom_bond_site_symmetry_2
_geom_bond_publ_flag
Ce1 Ce2 3.8064(6) 2_665 ?
Ce1 Ce2 3.8064(6) 8_656 ?
Ce1 Ce2 3.8064(6) 12_665 ?
Ce1 Ce2 3.8064(6) . ?
Ce1 O2 2.295(9) . ?
Ce1 O2 2.295(9) 8_656 ?
Ce1 O2 2.295(9) 11_566 ?
Ce1 O3 2.509(17) . ?
Ce1 O4 2.323(7) . ?
Ce1 O4 2.323(7) 7_665 ?
Ce1 O4 2.323(7) 11_566 ?
Ce1 O1 2.3501(10) . ?
Ce2 Ce2 3.7849(11) 7_665 ?
Ce2 Ce2 3.7849(11) 10_656 ?
Ce2 Ce2 3.8278(13) 2_665 ?
Ce2 O2 2.341(6) 6_566 ?
Ce2 O2 2.341(6) 11_566 ?
Ce2 O4 2.350(7) . ?
Ce2 O5 2.276(7) . ?
Ce2 O6 2.59(4) . ?
Ce2 O8 2.38(2) . ?
O3 H3B 0.8562 8_656 ?
O3 H3B 0.8562 11_566 ?
O3 H3B 0.8562 . ?
O3 H3A 0.8482 8_656 ?
O3 H3A 0.8481 . ?
O3 H3A 0.8482 11_566 ?
O6 C1 1.24(2) . ?
O7 C1 1.27(2) . ?
O8 C7 1.31(2) . ?
C1 C2 1.539(16) . ?
C2 C3 1.3900 . ?
C2 C6 1.3900 . ?
C3 H3 0.9500 . ?
C3 C4 1.3900 . ?
C4 H4 0.9500 . ?
C4 N1 1.3900 . ?
N1 C5 1.3900 . ?
C5 H5 0.9500 . ?
C5 C6 1.3900 . ?
C6 H6 0.9500 . ?
O9 C7 1.24(2) . ?
N2 C10 1.3900 . ?
N2 C11 1.3900 . ?
C10 H10 0.9500 . ?
C10 C9 1.3900 . ?
C9 H9 0.9500 . ?
C9 C8 1.3900 . ?
C8 C12 1.3900 . ?
C8 C7 1.467(17) . ?
C12 H12 0.9500 . ?
C12 C11 1.3900 . ?
C11 H11 0.9500 . ?

loop_
_geom_torsion_atom_site_label_1
_geom_torsion_atom_site_label_2
_geom_torsion_atom_site_label_3
_geom_torsion_atom_site_label_4
_geom_torsion
_geom_torsion_site_symmetry_1
_geom_torsion_site_symmetry_2
_geom_torsion_site_symmetry_3
_geom_torsion_site_symmetry_4
_geom_torsion_publ_flag
Ce2 O6 C1 O7 83(4) . . . . ?
Ce2 O6 C1 C2 -92(3) . . . . ?
Ce2 O8 C7 O9 -25(4) . . . . ?
Ce2 O8 C7 C8 -177.6(18) . . . . ?
O6 C1 C2 C3 178(2) . . . . ?
O6 C1 C2 C6 -7(3) . . . . ?
O7 C1 C2 C3 3(2) . . . . ?
O7 C1 C2 C6 176.9(16) . . . . ?
C1 C2 C3 C4 174.1(16) . . . . ?
C1 C2 C6 C5 -174.3(16) . . . . ?
C2 C3 C4 N1 0.0 . . . . ?
C3 C2 C6 C5 0.0 . . . . ?
C3 C4 N1 C5 0.0 . . . . ?
C4 N1 C5 C6 0.0 . . . . ?
N1 C5 C6 C2 0.0 . . . . ?
C6 C2 C3 C4 0.0 . . . . ?
N2 C10 C9 C8 0.0 . . . . ?
C10 N2 C11 C12 0.0 . . . . ?
C10 C9 C8 C12 0.0 . . . . ?
C10 C9 C8 C7 174.5(11) . . . . ?
C9 C8 C12 C11 0.0 . . . . ?
C9 C8 C7 O8 -24(2) . . . . ?
C9 C8 C7 O9 -178.2(14) . . . . ?
C8 C12 C11 N2 0.0 . . . . ?
C12 C8 C7 O8 151.2(19) . . . . ?
C12 C8 C7 O9 -3(2) . . . . ?
C11 N2 C10 C9 0.0 . . . . ?
C7 C8 C12 C11 -175.2(10) . . . . ?

loop_
_twin_individual_id
_twin_individual_mass_fraction_refined
1 0.57(7)
2 0.43(7)

loop_
_smtbx_masks_void_nr
_smtbx_masks_void_average_x
_smtbx_masks_void_average_y
_smtbx_masks_void_average_z
_smtbx_masks_void_volume
_smtbx_masks_void_count_electrons
_smtbx_masks_void_content
1 0.000 0.000 0.000 2411.3 2034.4 '20 C5H5N,30 C2H3N,60 H2O'
